data_4068737
loop_
_publ_author_name
'Ulmann, Pirmin A.'
'Mirkin, Chad A.'
'DiPasquale, Antonio G.'
'Liable-Sands, Louise M.'
'Rheingold, Arnold L.'

_publ_section_title
;
 Reversible Ligand Pairing and Sorting Processes Leading to Heteroligated
 Palladium(II) Complexes with Hemilabile Ligands
;
_journal_issue 4
_journal_name_full Organometallics
_journal_page_first 1068
_journal_paper_doi 10.1021/om801060m
_journal_volume 28
_journal_year 2009
_chemical_formula_sum 'C35 H36 B2 F8 O P2 Pd S'
_chemical_formula_weight 846.66
_chemical_name_systematic
; 

 [k2-(Ph2PCH2CH2SMe)-k2-(Ph2PCH2CH2OPh)Pd](BF4)2 

;
_space_group_IT_number 2
_symmetry_cell_setting triclinic
_symmetry_space_group_name_Hall '-P 1'
_symmetry_space_group_name_H-M 'P -1'
_atom_sites_solution_hydrogens geom
_atom_sites_solution_primary direct
_atom_sites_solution_secondary difmap
_audit_creation_method SHELXL-97
_cell_angle_alpha 84.9740(10)
_cell_angle_beta 66.6040(10)
_cell_angle_gamma 88.5070(10)
_cell_formula_units_Z 2
_cell_length_a 11.0292(6)
_cell_length_b 13.0562(7)
_cell_length_c 13.6416(7)
_cell_measurement_reflns_used 9969
_cell_measurement_temperature 100(2)
_cell_measurement_theta_max 0.00
_cell_measurement_theta_min 0.00
_cell_volume 1795.86(17)
_computing_cell_refinement 'Bruker SMART'
_computing_data_collection 'Bruker SMART'
_computing_data_reduction 'Bruker SAINT'
_computing_molecular_graphics 'Bruker SHELXTL'
_computing_publication_material 'Bruker SHELXTL'
_computing_structure_refinement 'SHELXL-97 (Sheldrick, 1997)'
_computing_structure_solution 'SHELXS-97 (Sheldrick, 1990)'
_diffrn_ambient_temperature 100(2)
_diffrn_measured_fraction_theta_full 0.990
_diffrn_measured_fraction_theta_max 0.903
_diffrn_measurement_device_type 'CCD area detector'
_diffrn_measurement_method 'phi and omega scans'
_diffrn_radiation_monochromator graphite
_diffrn_radiation_source 'fine-focus sealed tube'
_diffrn_radiation_type MoK\a
_diffrn_radiation_wavelength 0.71073
_diffrn_reflns_av_R_equivalents 0.0371
_diffrn_reflns_av_sigmaI/netI 0.0508
_diffrn_reflns_limit_h_max 14
_diffrn_reflns_limit_h_min -14
_diffrn_reflns_limit_k_max 17
_diffrn_reflns_limit_k_min -17
_diffrn_reflns_limit_l_max 17
_diffrn_reflns_limit_l_min -17
_diffrn_reflns_number 23757
_diffrn_reflns_theta_full 25.00
_diffrn_reflns_theta_max 28.34
_diffrn_reflns_theta_min 1.57
_exptl_absorpt_coefficient_mu 0.734
_exptl_absorpt_correction_T_max 0.8792
_exptl_absorpt_correction_T_min 0.7883
_exptl_absorpt_correction_type multi-scan
_exptl_absorpt_process_details SADABs
_exptl_crystal_colour colorless
_exptl_crystal_density_diffrn 1.566
_exptl_crystal_density_method 'not measured'
_exptl_crystal_description plate
_exptl_crystal_F_000 856
_exptl_crystal_size_max 0.34
_exptl_crystal_size_mid 0.30
_exptl_crystal_size_min 0.18
_refine_diff_density_max 1.145
_refine_diff_density_min -0.759
_refine_diff_density_rms 0.082
_refine_ls_extinction_method none
_refine_ls_goodness_of_fit_ref 1.017
_refine_ls_hydrogen_treatment constr
_refine_ls_matrix_type full
_refine_ls_number_parameters 451
_refine_ls_number_reflns 8101
_refine_ls_number_restraints 0
_refine_ls_restrained_S_all 1.017
_refine_ls_R_factor_all 0.0488
_refine_ls_R_factor_gt 0.0342
_refine_ls_shift/su_max 0.014
_refine_ls_shift/su_mean 0.002
_refine_ls_structure_factor_coef Fsqd
_refine_ls_weighting_details 'calc w=1/[\s^2^(Fo^2^)+(0.0330P)^2^+1.1000P] where P=(Fo^2^+2Fc^2^)/3'
_refine_ls_weighting_scheme calc
_refine_ls_wR_factor_gt 0.0760
_refine_ls_wR_factor_ref 0.0821
_reflns_number_gt 6516
_reflns_number_total 8101
_reflns_threshold_expression >2sigma(I)
_cod_data_source_file om801060m_si_004.cif
_cod_data_source_block complex16
_cod_depositor_comments
;
The following automatic conversions were performed:

'_symmetry_cell_setting' value 'Triclinic' changed to 'triclinic'
according to /home/saulius/struct/CIF-dictionaries/cif_core.dic
dictionary named 'cif_core.dic' version 2.4.2 from 2011-04-26.

Automatic conversion script
Id: cif_fix_values 1715 2011-07-08 13:25:40Z adriana 
;
_cod_original_sg_symbol_H-M P-1
_cod_database_code 4068737

loop_
_symmetry_equiv_pos_as_xyz
'x, y, z'
'-x, -y, -z'

loop_
_atom_site_label
_atom_site_type_symbol
_atom_site_fract_x
_atom_site_fract_y
_atom_site_fract_z
_atom_site_U_iso_or_equiv
_atom_site_adp_type
_atom_site_occupancy
_atom_site_symmetry_multiplicity
_atom_site_calc_flag
_atom_site_refinement_flags
Pd1 Pd 0.346848(18) 0.179023(14) 0.226422(15) 0.01740(6) Uani 1 1 d .
S1 S 0.51377(7) 0.12787(5) 0.06394(6) 0.02509(15) Uani 1 1 d .
P1 P 0.30223(6) 0.30584(5) 0.12566(5) 0.01827(14) Uani 1 1 d .
P2 P 0.18520(6) 0.21331(5) 0.38670(5) 0.01672(14) Uani 1 1 d .
O1 O 0.37694(17) 0.05332(13) 0.32809(14) 0.0215(4) Uani 1 1 d .
C1 C 0.6699(3) 0.1678(2) 0.0626(2) 0.0356(7) Uani 1 1 d .
H1A H 0.7418 0.1484 -0.0030 0.053 Uiso 1 1 calc R
H1B H 0.6820 0.1342 0.1252 0.053 Uiso 1 1 calc R
H1C H 0.6707 0.2426 0.0650 0.053 Uiso 1 1 calc R
C2 C 0.5001(3) 0.2228(2) -0.0376(2) 0.0263(6) Uani 1 1 d .
H2A H 0.5872 0.2314 -0.0985 0.032 Uiso 1 1 calc R
H2B H 0.4367 0.1973 -0.0649 0.032 Uiso 1 1 calc R
C3 C 0.4546(3) 0.3262(2) 0.0060(2) 0.0245(6) Uani 1 1 d .
H3A H 0.4388 0.3735 -0.0484 0.029 Uiso 1 1 calc R
H3B H 0.5232 0.3572 0.0242 0.029 Uiso 1 1 calc R
C4 C 0.1529(2) 0.08119(19) 0.4487(2) 0.0217(6) Uani 1 1 d .
H4A H 0.0932 0.0815 0.5254 0.026 Uiso 1 1 calc R
H4B H 0.1092 0.0418 0.4129 0.026 Uiso 1 1 calc R
C5 C 0.2821(3) 0.0309(2) 0.4386(2) 0.0253(6) Uani 1 1 d .
H5A H 0.3150 0.0584 0.4889 0.030 Uiso 1 1 calc R
H5B H 0.2694 -0.0444 0.4557 0.030 Uiso 1 1 calc R
C11 C 0.1848(2) 0.2639(2) 0.0756(2) 0.0221(6) Uani 1 1 d .
C12 C 0.1359(3) 0.3329(2) 0.0159(2) 0.0329(7) Uani 1 1 d .
H12A H 0.1601 0.4036 0.0050 0.039 Uiso 1 1 calc R
C13 C 0.0519(3) 0.2975(3) -0.0272(3) 0.0418(8) Uani 1 1 d .
H13A H 0.0175 0.3443 -0.0668 0.050 Uiso 1 1 calc R
C14 C 0.0180(3) 0.1947(3) -0.0127(3) 0.0434(9) Uani 1 1 d .
H14A H -0.0394 0.1710 -0.0428 0.052 Uiso 1 1 calc R
C15 C 0.0665(3) 0.1260(3) 0.0450(2) 0.0382(8) Uani 1 1 d .
H15A H 0.0429 0.0553 0.0543 0.046 Uiso 1 1 calc R
C16 C 0.1499(3) 0.1602(2) 0.0897(2) 0.0292(6) Uani 1 1 d .
H16A H 0.1830 0.1129 0.1298 0.035 Uiso 1 1 calc R
C21 C 0.2566(3) 0.42802(19) 0.1807(2) 0.0213(5) Uani 1 1 d .
C22 C 0.3519(3) 0.4783(2) 0.2032(2) 0.0270(6) Uani 1 1 d .
H22A H 0.4363 0.4483 0.1875 0.032 Uiso 1 1 calc R
C23 C 0.3234(3) 0.5714(2) 0.2482(2) 0.0342(7) Uani 1 1 d .
H23A H 0.3876 0.6048 0.2648 0.041 Uiso 1 1 calc R
C24 C 0.2018(3) 0.6157(2) 0.2690(2) 0.0366(7) Uani 1 1 d .
H24A H 0.1828 0.6803 0.2987 0.044 Uiso 1 1 calc R
C25 C 0.1078(3) 0.5666(2) 0.2467(2) 0.0386(7) Uani 1 1 d .
H25A H 0.0245 0.5981 0.2609 0.046 Uiso 1 1 calc R
C26 C 0.1329(3) 0.4717(2) 0.2039(2) 0.0304(6) Uani 1 1 d .
H26A H 0.0668 0.4373 0.1907 0.037 Uiso 1 1 calc R
C31 C 0.0302(2) 0.27003(19) 0.3977(2) 0.0194(5) Uani 1 1 d .
C32 C -0.0168(3) 0.3576(2) 0.4511(2) 0.0242(6) Uani 1 1 d .
H32A H 0.0291 0.3860 0.4885 0.029 Uiso 1 1 calc R
C33 C -0.1315(3) 0.4037(2) 0.4500(2) 0.0299(6) Uani 1 1 d .
H33A H -0.1655 0.4625 0.4884 0.036 Uiso 1 1 calc R
C34 C -0.1957(3) 0.3638(2) 0.3927(3) 0.0343(7) Uani 1 1 d .
H34A H -0.2719 0.3970 0.3896 0.041 Uiso 1 1 calc R
C35 C -0.1497(3) 0.2762(2) 0.3402(3) 0.0335(7) Uani 1 1 d .
H35A H -0.1953 0.2488 0.3019 0.040 Uiso 1 1 calc R
C36 C -0.0377(3) 0.2279(2) 0.3427(2) 0.0251(6) Uani 1 1 d .
H36A H -0.0071 0.1669 0.3076 0.030 Uiso 1 1 calc R
C41 C 0.2488(2) 0.27867(18) 0.4676(2) 0.0188(5) Uani 1 1 d .
C42 C 0.1799(3) 0.2754(2) 0.5784(2) 0.0234(6) Uani 1 1 d .
H42A H 0.0968 0.2411 0.6117 0.028 Uiso 1 1 calc R
C43 C 0.2329(3) 0.3226(2) 0.6402(2) 0.0292(6) Uani 1 1 d .
H43A H 0.1864 0.3201 0.7158 0.035 Uiso 1 1 calc R
C44 C 0.3541(3) 0.3732(2) 0.5911(3) 0.0349(7) Uani 1 1 d .
H44A H 0.3904 0.4056 0.6332 0.042 Uiso 1 1 calc R
C45 C 0.4217(3) 0.3767(2) 0.4817(3) 0.0358(7) Uani 1 1 d .
H45A H 0.5041 0.4121 0.4486 0.043 Uiso 1 1 calc R
C46 C 0.3708(3) 0.3290(2) 0.4194(2) 0.0268(6) Uani 1 1 d .
H46A H 0.4189 0.3306 0.3441 0.032 Uiso 1 1 calc R
C51 C 0.5027(3) 0.0100(2) 0.3046(2) 0.0232(6) Uani 1 1 d .
C52 C 0.5315(3) -0.0799(2) 0.2551(2) 0.0325(7) Uani 1 1 d .
H52A H 0.4659 -0.1144 0.2413 0.039 Uiso 1 1 calc R
C53 C 0.6580(3) -0.1197(2) 0.2256(3) 0.0386(8) Uani 1 1 d .
H53A H 0.6798 -0.1813 0.1902 0.046 Uiso 1 1 calc R
C54 C 0.7521(3) -0.0695(2) 0.2478(2) 0.0334(7) Uani 1 1 d .
H54A H 0.8383 -0.0971 0.2280 0.040 Uiso 1 1 calc R
C55 C 0.7215(3) 0.0195(2) 0.2980(2) 0.0301(7) Uani 1 1 d .
H55A H 0.7869 0.0533 0.3128 0.036 Uiso 1 1 calc R
C56 C 0.5954(3) 0.0614(2) 0.3278(2) 0.0291(6) Uani 1 1 d .
H56A H 0.5737 0.1231 0.3628 0.035 Uiso 1 1 calc R
B1 B 0.8693(3) 0.0977(2) -0.2528(3) 0.0234(6) Uani 1 1 d .
B2 B 0.7051(4) 0.4454(3) 0.1608(3) 0.0375(9) Uani 1 1 d .
F1 F 0.74691(16) 0.05889(13) -0.18225(15) 0.0398(4) Uani 1 1 d .
F2 F 0.91384(17) 0.16925(12) -0.20562(14) 0.0350(4) Uani 1 1 d .
F3 F 0.85998(17) 0.14297(12) -0.34583(13) 0.0338(4) Uani 1 1 d .
F4 F 0.96068(15) 0.01771(12) -0.28102(13) 0.0298(4) Uani 1 1 d .
F5 F 0.64863(18) 0.35675(18) 0.22744(15) 0.0569(6) Uani 1 1 d .
F6 F 0.6321(2) 0.53075(19) 0.20453(19) 0.0689(7) Uani 1 1 d .
F7 F 0.83379(17) 0.45787(15) 0.14964(15) 0.0482(5) Uani 1 1 d .
F8 F 0.69836(18) 0.43706(14) 0.06254(14) 0.0421(5) Uani 1 1 d .

loop_
_atom_site_aniso_label
_atom_site_aniso_U_11
_atom_site_aniso_U_22
_atom_site_aniso_U_33
_atom_site_aniso_U_23
_atom_site_aniso_U_13
_atom_site_aniso_U_12
Pd1 0.01492(10) 0.02183(10) 0.01413(11) -0.00212(8) -0.00440(8) 0.00248(7)
S1 0.0228(3) 0.0291(4) 0.0192(4) -0.0034(3) -0.0039(3) 0.0037(3)
P1 0.0168(3) 0.0212(3) 0.0147(3) -0.0005(3) -0.0043(3) 0.0008(3)
P2 0.0146(3) 0.0206(3) 0.0140(3) -0.0023(3) -0.0045(3) -0.0001(2)
O1 0.0194(9) 0.0254(9) 0.0169(10) -0.0015(8) -0.0047(8) 0.0085(7)
C1 0.0206(14) 0.0509(19) 0.0312(17) 0.0014(15) -0.0070(13) 0.0031(13)
C2 0.0247(14) 0.0371(15) 0.0136(14) -0.0020(12) -0.0040(11) 0.0021(12)
C3 0.0207(13) 0.0307(14) 0.0175(14) -0.0009(12) -0.0029(11) -0.0003(11)
C4 0.0222(13) 0.0225(13) 0.0164(14) -0.0005(11) -0.0035(11) -0.0023(11)
C5 0.0282(14) 0.0247(13) 0.0212(15) 0.0021(12) -0.0088(12) 0.0024(11)
C11 0.0183(12) 0.0316(14) 0.0151(13) -0.0028(11) -0.0049(11) 0.0011(11)
C12 0.0316(16) 0.0422(17) 0.0258(16) -0.0008(14) -0.0133(14) 0.0077(13)
C13 0.0334(17) 0.070(2) 0.0260(17) -0.0058(17) -0.0168(15) 0.0121(17)
C14 0.0203(15) 0.084(3) 0.0276(18) -0.0153(18) -0.0090(14) -0.0030(16)
C15 0.0346(17) 0.0515(19) 0.0282(17) -0.0102(15) -0.0098(15) -0.0141(15)
C16 0.0294(15) 0.0370(16) 0.0215(15) -0.0018(13) -0.0100(13) -0.0073(13)
C21 0.0251(13) 0.0187(12) 0.0143(13) 0.0009(10) -0.0023(11) 0.0012(10)
C22 0.0288(14) 0.0217(13) 0.0253(16) -0.0012(12) -0.0054(12) -0.0007(11)
C23 0.0440(18) 0.0283(15) 0.0230(16) -0.0016(13) -0.0055(14) -0.0048(14)
C24 0.056(2) 0.0211(14) 0.0235(16) -0.0019(13) -0.0064(15) 0.0050(14)
C25 0.0386(18) 0.0376(17) 0.0278(17) -0.0025(14) -0.0018(14) 0.0179(14)
C26 0.0277(15) 0.0320(15) 0.0259(16) -0.0009(13) -0.0053(13) 0.0067(12)
C31 0.0139(11) 0.0272(13) 0.0136(13) -0.0001(11) -0.0020(10) -0.0002(10)
C32 0.0227(13) 0.0293(14) 0.0229(15) -0.0053(12) -0.0111(12) 0.0041(11)
C33 0.0256(14) 0.0329(15) 0.0278(16) -0.0088(13) -0.0063(13) 0.0103(12)
C34 0.0224(14) 0.0428(17) 0.0405(19) -0.0090(15) -0.0148(14) 0.0096(13)
C35 0.0269(15) 0.0398(17) 0.0406(19) -0.0099(15) -0.0194(14) 0.0014(13)
C36 0.0227(13) 0.0264(13) 0.0270(16) -0.0055(12) -0.0102(12) 0.0016(11)
C41 0.0180(12) 0.0206(12) 0.0184(13) -0.0033(11) -0.0078(11) 0.0024(10)
C42 0.0211(13) 0.0282(14) 0.0203(14) -0.0039(12) -0.0073(11) 0.0027(11)
C43 0.0326(15) 0.0376(16) 0.0221(15) -0.0114(13) -0.0146(13) 0.0115(13)
C44 0.0356(17) 0.0396(17) 0.0415(19) -0.0152(15) -0.0261(16) 0.0059(14)
C45 0.0250(15) 0.0433(18) 0.041(2) -0.0127(15) -0.0130(14) -0.0044(13)
C46 0.0210(13) 0.0331(15) 0.0242(15) -0.0072(12) -0.0056(12) -0.0030(12)
C51 0.0216(13) 0.0272(14) 0.0198(14) 0.0014(11) -0.0080(11) 0.0051(11)
C52 0.0323(16) 0.0358(16) 0.0371(18) -0.0132(14) -0.0204(14) 0.0093(13)
C53 0.0393(18) 0.0406(17) 0.046(2) -0.0209(16) -0.0251(16) 0.0203(14)
C54 0.0247(14) 0.0468(18) 0.0292(17) -0.0035(14) -0.0117(13) 0.0106(13)
C55 0.0267(15) 0.0351(16) 0.0310(17) 0.0011(13) -0.0149(13) -0.0012(13)
C56 0.0323(15) 0.0270(14) 0.0308(17) -0.0035(13) -0.0153(14) 0.0025(12)
B1 0.0234(15) 0.0245(15) 0.0206(16) -0.0006(13) -0.0072(13) -0.0018(12)
B2 0.0300(18) 0.058(2) 0.0278(19) -0.0059(18) -0.0141(16) 0.0024(17)
F1 0.0234(9) 0.0443(10) 0.0401(11) 0.0027(9) -0.0015(8) -0.0017(8)
F2 0.0460(10) 0.0335(9) 0.0322(10) -0.0090(8) -0.0213(9) 0.0002(8)
F3 0.0507(11) 0.0295(9) 0.0270(9) -0.0042(7) -0.0214(8) 0.0048(8)
F4 0.0296(9) 0.0282(8) 0.0274(9) -0.0036(7) -0.0071(7) 0.0068(7)
F5 0.0327(10) 0.0978(16) 0.0355(12) 0.0191(11) -0.0124(9) -0.0179(11)
F6 0.0526(13) 0.1004(18) 0.0727(17) -0.0564(14) -0.0367(13) 0.0293(13)
F7 0.0272(9) 0.0703(13) 0.0471(12) 0.0115(10) -0.0175(9) -0.0071(9)
F8 0.0516(11) 0.0494(11) 0.0283(10) -0.0042(9) -0.0183(9) -0.0071(9)

loop_
_atom_type_symbol
_atom_type_description
_atom_type_scat_dispersion_real
_atom_type_scat_dispersion_imag
_atom_type_scat_source
C C 0.0033 0.0016 'International Tables Vol C Tables 4.2.6.8 and 6.1.1.4'
H H 0.0000 0.0000 'International Tables Vol C Tables 4.2.6.8 and 6.1.1.4'
B B 0.0013 0.0007 'International Tables Vol C Tables 4.2.6.8 and 6.1.1.4'
O O 0.0106 0.0060 'International Tables Vol C Tables 4.2.6.8 and 6.1.1.4'
F F 0.0171 0.0103 'International Tables Vol C Tables 4.2.6.8 and 6.1.1.4'
P P 0.1023 0.0942 'International Tables Vol C Tables 4.2.6.8 and 6.1.1.4'
S S 0.1246 0.1234 'International Tables Vol C Tables 4.2.6.8 and 6.1.1.4'
Pd Pd -0.9988 1.0072 'International Tables Vol C Tables 4.2.6.8 and 6.1.1.4'

loop_
_geom_angle_atom_site_label_1
_geom_angle_atom_site_label_2
_geom_angle_atom_site_label_3
_geom_angle
O1 Pd1 P1 176.35(5)
O1 Pd1 P2 80.26(5)
P1 Pd1 P2 97.47(2)
O1 Pd1 S1 95.48(5)
P1 Pd1 S1 86.66(2)
P2 Pd1 S1 175.09(2)
C1 S1 C2 99.52(13)
C1 S1 Pd1 106.54(11)
C2 S1 Pd1 103.09(10)
C21 P1 C11 111.03(12)
C21 P1 C3 107.10(12)
C11 P1 C3 104.01(12)
C21 P1 Pd1 117.66(8)
C11 P1 Pd1 110.80(8)
C3 P1 Pd1 105.08(9)
C31 P2 C41 108.87(12)
C31 P2 C4 108.28(11)
C41 P2 C4 104.94(11)
C31 P2 Pd1 122.60(9)
C41 P2 Pd1 112.12(9)
C4 P2 Pd1 98.04(9)
C51 O1 C5 114.87(18)
C51 O1 Pd1 121.26(14)
C5 O1 Pd1 121.22(15)
C3 C2 S1 112.17(18)
C2 C3 P1 108.05(18)
C5 C4 P2 109.40(17)
O1 C5 C4 107.69(19)
C16 C11 C12 119.6(2)
C16 C11 P1 119.54(19)
C12 C11 P1 120.7(2)
C13 C12 C11 119.6(3)
C14 C13 C12 120.3(3)
C15 C14 C13 120.6(3)
C14 C15 C16 120.0(3)
C15 C16 C11 119.9(3)
C26 C21 C22 119.9(3)
C26 C21 P1 123.6(2)
C22 C21 P1 116.5(2)
C23 C22 C21 120.1(3)
C24 C23 C22 119.9(3)
C25 C24 C23 120.2(3)
C24 C25 C26 121.0(3)
C21 C26 C25 118.9(3)
C32 C31 C36 120.1(2)
C32 C31 P2 121.91(18)
C36 C31 P2 117.8(2)
C31 C32 C33 119.9(2)
C34 C33 C32 119.8(3)
C35 C34 C33 120.4(3)
C34 C35 C36 120.4(3)
C35 C36 C31 119.3(3)
C46 C41 C42 119.7(2)
C46 C41 P2 119.7(2)
C42 C41 P2 120.59(18)
C43 C42 C41 119.9(2)
C44 C43 C42 119.8(3)
C45 C44 C43 120.2(3)
C44 C45 C46 120.6(3)
C45 C46 C41 119.8(3)
C52 C51 C56 122.0(3)
C52 C51 O1 118.7(2)
C56 C51 O1 119.3(2)
C51 C52 C53 119.0(3)
C54 C53 C52 119.9(3)
C55 C54 C53 120.4(3)
C54 C55 C56 120.8(2)
C51 C56 C55 117.9(3)
F2 B1 F1 110.3(3)
F2 B1 F3 109.8(2)
F1 B1 F3 109.7(2)
F2 B1 F4 108.9(2)
F1 B1 F4 109.8(2)
F3 B1 F4 108.2(2)
F7 B2 F6 109.4(3)
F7 B2 F8 111.2(3)
F6 B2 F8 107.7(3)
F7 B2 F5 110.6(3)
F6 B2 F5 109.5(3)
F8 B2 F5 108.4(3)

loop_
_geom_bond_atom_site_label_1
_geom_bond_atom_site_label_2
_geom_bond_distance
Pd1 O1 2.1601(16)
Pd1 P1 2.2291(6)
Pd1 P2 2.2790(7)
Pd1 S1 2.3881(8)
S1 C1 1.806(3)
S1 C2 1.826(3)
P1 C21 1.797(3)
P1 C11 1.802(2)
P1 C3 1.824(3)
P2 C31 1.800(2)
P2 C41 1.802(2)
P2 C4 1.832(2)
O1 C51 1.409(3)
O1 C5 1.462(3)
C2 C3 1.516(4)
C4 C5 1.514(3)
C11 C16 1.393(4)
C11 C12 1.401(3)
C12 C13 1.385(4)
C13 C14 1.380(5)
C14 C15 1.376(4)
C15 C16 1.390(4)
C21 C26 1.391(4)
C21 C22 1.399(3)
C22 C23 1.383(4)
C23 C24 1.379(4)
C24 C25 1.378(4)
C25 C26 1.391(4)
C31 C32 1.386(4)
C31 C36 1.402(3)
C32 C33 1.392(4)
C33 C34 1.382(4)
C34 C35 1.381(4)
C35 C36 1.384(4)
C41 C46 1.394(3)
C41 C42 1.394(4)
C42 C43 1.390(4)
C43 C44 1.390(4)
C44 C45 1.375(4)
C45 C46 1.383(4)
C51 C52 1.372(4)
C51 C56 1.388(3)
C52 C53 1.389(4)
C53 C54 1.385(4)
C54 C55 1.368(4)
C55 C56 1.396(4)
B1 F2 1.381(3)
B1 F1 1.387(3)
B1 F3 1.394(3)
B1 F4 1.400(4)
B2 F7 1.379(4)
B2 F6 1.391(4)
B2 F8 1.386(4)
B2 F5 1.398(4)
